data_4326893
loop_
_publ_author_name
'Caroline T. Saouma'
'Curtis E. Moore'
'Arnold L. Rheingold'
'Jonas C. Peters'

_publ_section_title
;
 A Five-Coordinate Phosphino/Acetate Iron(II) Scaffold That Binds N2,
 N2H2, N2H4, and NH3 in the Sixth Site
;
_journal_name_full 'Inorganic Chemistry'
_journal_page_first 11285
_journal_page_last 11287
_journal_paper_doi 10.1021/ic2016066
_journal_volume 50
_journal_year 2011
_chemical_formula_sum 'C118 H210 B2 Fe2 N2 O7 P6'
_chemical_formula_weight 2088.02
_chemical_name_systematic
; 
 ? 
;
_space_group_IT_number 2
_symmetry_cell_setting triclinic
_symmetry_space_group_name_Hall '-P 1'
_symmetry_space_group_name_H-M 'P -1'
_atom_sites_solution_hydrogens geom
_atom_sites_solution_primary direct
_atom_sites_solution_secondary difmap
_audit_creation_method SHELXL-97
_cell_angle_alpha 114.5230(10)
_cell_angle_beta 107.3310(10)
_cell_angle_gamma 91.1740(10)
_cell_formula_units_Z 1
_cell_length_a 14.1982(3)
_cell_length_b 15.5521(3)
_cell_length_c 15.6310(3)
_cell_measurement_reflns_used 9948
_cell_measurement_temperature 100(2)
_cell_measurement_theta_max 68.53
_cell_measurement_theta_min 3.17
_cell_volume 2956.03(11)
_computing_cell_refinement 'Bruker SAINT'
_computing_data_collection 'Bruker APEX2'
_computing_data_reduction 'Bruker SAINT'
_computing_molecular_graphics 'Bruker SHELXTL'
_computing_publication_material 'Bruker SHELXTL'
_computing_structure_refinement 'SHELXL-97 (Sheldrick, 2008)'
_computing_structure_solution 'SHELXS-97 (Sheldrick, 2008)'
_diffrn_ambient_temperature 100(2)
_diffrn_detector_area_resol_mean 8.3
_diffrn_measured_fraction_theta_full 0.963
_diffrn_measured_fraction_theta_max 0.963
_diffrn_measurement_device_type 'Bruker APEX-II CCD'
_diffrn_measurement_method '\f and \w scans'
_diffrn_radiation_monochromator graphite
_diffrn_radiation_source 'fine-focus sealed tube'
_diffrn_radiation_type CuK\a
_diffrn_radiation_wavelength 1.54178
_diffrn_reflns_av_R_equivalents 0.0750
_diffrn_reflns_av_sigmaI/netI 0.0562
_diffrn_reflns_limit_h_max 16
_diffrn_reflns_limit_h_min -13
_diffrn_reflns_limit_k_max 18
_diffrn_reflns_limit_k_min -18
_diffrn_reflns_limit_l_max 18
_diffrn_reflns_limit_l_min -18
_diffrn_reflns_number 47273
_diffrn_reflns_theta_full 65.08
_diffrn_reflns_theta_max 65.08
_diffrn_reflns_theta_min 3.17
_exptl_absorpt_coefficient_mu 3.132
_exptl_absorpt_correction_T_max 0.9400
_exptl_absorpt_correction_T_min 0.3529
_exptl_absorpt_correction_type multi-scan
_exptl_absorpt_process_details 'SADABS (Sheldrick, 2008)'
_exptl_crystal_colour red
_exptl_crystal_density_diffrn 1.173
_exptl_crystal_description plate
_exptl_crystal_F_000 1140
_exptl_crystal_size_max 0.42
_exptl_crystal_size_mid 0.18
_exptl_crystal_size_min 0.02
_refine_diff_density_max 1.413
_refine_diff_density_min -0.466
_refine_diff_density_rms 0.071
_refine_ls_extinction_method none
_refine_ls_goodness_of_fit_ref 1.036
_refine_ls_hydrogen_treatment constr
_refine_ls_matrix_type full
_refine_ls_number_parameters 774
_refine_ls_number_reflns 9717
_refine_ls_number_restraints 1253
_refine_ls_restrained_S_all 0.994
_refine_ls_R_factor_all 0.0767
_refine_ls_R_factor_gt 0.0603
_refine_ls_shift/su_max 0.000
_refine_ls_shift/su_mean 0.000
_refine_ls_structure_factor_coef Fsqd
_refine_ls_weighting_details 'calc w=1/[\s^2^(Fo^2^)+(0.0884P)^2^+2.5759P] where P=(Fo^2^+2Fc^2^)/3'
_refine_ls_weighting_scheme calc
_refine_ls_wR_factor_gt 0.1484
_refine_ls_wR_factor_ref 0.1584
_reflns_number_gt 7804
_reflns_number_total 9717
_reflns_threshold_expression >2sigma(I)
_cod_data_source_file ic2016066_si_002_1.cif
_cod_data_source_block Fe2(mu-N2)
_cod_original_cell_volume 2956.03(10)
_cod_database_code 4326893

loop_
_symmetry_equiv_pos_as_xyz
'x, y, z'
'-x, -y, -z'

loop_
_atom_site_label
_atom_site_type_symbol
_atom_site_fract_x
_atom_site_fract_y
_atom_site_fract_z
_atom_site_U_iso_or_equiv
_atom_site_adp_type
_atom_site_occupancy
_atom_site_symmetry_multiplicity
_atom_site_calc_flag
_atom_site_refinement_flags
_atom_site_disorder_assembly
_atom_site_disorder_group
Fe1 Fe 0.37838(4) 0.36155(3) 0.36776(3) 0.01807(14) Uani 1 1 d U A .
N1 N 0.4741(2) 0.46711(18) 0.46866(18) 0.0191(6) Uani 1 1 d U . .
O1 O 0.28136(17) 0.41394(16) 0.44676(16) 0.0235(5) Uani 1 1 d U . .
C52 C 0.2540(3) 0.4633(2) 0.4000(2) 0.0233(7) Uani 1 1 d U . .
C53 C 0.1743(3) 0.5245(3) 0.4181(3) 0.0312(8) Uani 1 1 d U . .
H53A H 0.1267 0.4942 0.4358 0.047 Uiso 1 1 calc R . .
H53B H 0.1388 0.5308 0.3573 0.047 Uiso 1 1 calc R . .
H53C H 0.2054 0.5880 0.4729 0.047 Uiso 1 1 calc R . .
O2 O 0.29481(17) 0.45992(16) 0.33635(16) 0.0246(5) Uani 1 1 d U . .
B1 B 0.4153(3) 0.1247(3) 0.2233(3) 0.0215(8) Uani 1 1 d DU . .
C1 C 0.4284(3) 0.0140(2) 0.1579(2) 0.0231(7) Uani 1 1 d DU . .
C2 C 0.3679(3) -0.0636(2) 0.1498(3) 0.0270(8) Uani 1 1 d DU . .
H2 H 0.3206 -0.0503 0.1838 0.032 Uiso 1 1 calc R . .
C3 C 0.3740(3) -0.1587(3) 0.0945(3) 0.0318(8) Uani 1 1 d DU . .
H3 H 0.3311 -0.2089 0.0907 0.038 Uiso 1 1 calc R . .
C4 C 0.4433(3) -0.1798(3) 0.0450(3) 0.0306(8) Uani 1 1 d DU . .
H4 H 0.4476 -0.2445 0.0062 0.037 Uiso 1 1 calc R . .
C5 C 0.5058(3) -0.1056(3) 0.0527(2) 0.0287(8) Uani 1 1 d DU . .
H5 H 0.5545 -0.1193 0.0204 0.034 Uiso 1 1 calc R . .
C6 C 0.4975(3) -0.0108(2) 0.1076(2) 0.0252(7) Uani 1 1 d DU . .
H6 H 0.5406 0.0390 0.1109 0.030 Uiso 1 1 calc R . .
C7 C 0.2988(2) 0.1358(2) 0.1706(2) 0.0224(7) Uani 1 1 d DU . .
H7A H 0.2536 0.0761 0.1497 0.027 Uiso 1 1 calc R . .
H7B H 0.2948 0.1430 0.1096 0.027 Uiso 1 1 calc R . .
P1 P 0.25405(6) 0.23670(6) 0.25070(6) 0.02020(19) Uani 1 1 d DU . .
C10 C 0.1595(2) 0.2757(2) 0.1704(2) 0.0233(7) Uani 1 1 d DU . .
H10A H 0.1375 0.3313 0.2156 0.028 Uiso 1 1 calc R . .
H10B H 0.1949 0.3003 0.1372 0.028 Uiso 1 1 calc R . .
C11 C 0.0642(3) 0.2083(3) 0.0886(2) 0.0295(8) Uani 1 1 d DU . .
H11 H 0.0311 0.1760 0.1182 0.035 Uiso 1 1 calc R . .
C12 C 0.0834(3) 0.1318(3) -0.0009(3) 0.0354(9) Uani 1 1 d DU . .
H12A H 0.1238 0.0888 0.0208 0.042 Uiso 1 1 calc R . .
H12B H 0.1232 0.1632 -0.0256 0.042 Uiso 1 1 calc R . .
C13 C -0.0121(3) 0.0717(3) -0.0867(3) 0.0426(10) Uani 1 1 d DU . .
H13A H 0.0058 0.0261 -0.1438 0.051 Uiso 1 1 calc R . .
H13B H -0.0484 0.0340 -0.0650 0.051 Uiso 1 1 calc R . .
C14 C -0.0796(3) 0.1342(3) -0.1198(3) 0.0408(10) Uani 1 1 d DU . .
H14A H -0.1427 0.0939 -0.1721 0.049 Uiso 1 1 calc R . .
H14B H -0.0464 0.1662 -0.1488 0.049 Uiso 1 1 calc R . .
C15 C -0.1027(3) 0.2095(3) -0.0317(3) 0.0472(11) Uani 1 1 d DU . .
H15A H -0.1427 0.1776 -0.0077 0.057 Uiso 1 1 calc R . .
H15B H -0.1429 0.2525 -0.0537 0.057 Uiso 1 1 calc R . .
C16 C -0.0065(3) 0.2686(3) 0.0535(3) 0.0383(9) Uani 1 1 d DU . .
H16A H 0.0289 0.3065 0.0313 0.046 Uiso 1 1 calc R . .
H16B H -0.0242 0.3143 0.1107 0.046 Uiso 1 1 calc R . .
C17 C 0.1794(3) 0.1732(2) 0.2933(2) 0.0247(7) Uani 1 1 d DU . .
H17A H 0.1228 0.1300 0.2335 0.030 Uiso 1 1 calc R . .
H17B H 0.2221 0.1316 0.3153 0.030 Uiso 1 1 calc R . .
C18 C 0.1349(2) 0.2268(2) 0.3760(2) 0.0235(7) Uani 1 1 d DU . .
H18 H 0.1876 0.2804 0.4321 0.028 Uiso 1 1 calc R . .
C19 C 0.0424(3) 0.2695(3) 0.3424(3) 0.0290(8) Uani 1 1 d DU . .
H19A H -0.0113 0.2175 0.2874 0.035 Uiso 1 1 calc R . .
H19B H 0.0596 0.3142 0.3171 0.035 Uiso 1 1 calc R . .
C20 C 0.0049(3) 0.3230(3) 0.4300(3) 0.0353(9) Uani 1 1 d DU . .
H20A H 0.0567 0.3781 0.4826 0.042 Uiso 1 1 calc R . .
H20B H -0.0560 0.3483 0.4067 0.042 Uiso 1 1 calc R . .
C21 C -0.0189(3) 0.2578(3) 0.4738(3) 0.0415(10) Uani 1 1 d DU . .
H21A H -0.0376 0.2958 0.5332 0.050 Uiso 1 1 calc R . .
H21B H -0.0769 0.2077 0.4240 0.050 Uiso 1 1 calc R . .
C22 C 0.0691(3) 0.2105(3) 0.5035(3) 0.0377(9) Uani 1 1 d DU . .
H22A H 0.0487 0.1640 0.5253 0.045 Uiso 1 1 calc R . .
H22B H 0.1239 0.2597 0.5604 0.045 Uiso 1 1 calc R . .
C23 C 0.1070(3) 0.1586(3) 0.4160(3) 0.0320(8) Uani 1 1 d DU . .
H23A H 0.0543 0.1053 0.3616 0.038 Uiso 1 1 calc R . .
H23B H 0.1663 0.1310 0.4382 0.038 Uiso 1 1 calc R . .
C8 C 0.4340(3) 0.1389(2) 0.3387(2) 0.0210(7) Uani 1 1 d DU . .
H8A H 0.4947 0.1125 0.3602 0.025 Uiso 1 1 calc R . .
H8B H 0.3766 0.1014 0.3385 0.025 Uiso 1 1 calc R . .
P2 P 0.44890(6) 0.26329(6) 0.42952(6) 0.01893(19) Uani 1 1 d DU . .
C24 C 0.5844(2) 0.3007(2) 0.4992(2) 0.0248(7) Uani 1 1 d DU . .
H24A H 0.6155 0.3176 0.4581 0.030 Uiso 1 1 calc R . .
H24B H 0.5933 0.3603 0.5606 0.030 Uiso 1 1 calc R . .
C25 C 0.6454(3) 0.2305(2) 0.5309(2) 0.0263(7) Uani 1 1 d DU . .
H25 H 0.5966 0.1775 0.5217 0.032 Uiso 1 1 calc R . .
C26 C 0.7111(3) 0.2795(3) 0.6412(3) 0.0356(9) Uani 1 1 d DU . .
H26A H 0.7585 0.3340 0.6528 0.043 Uiso 1 1 calc R . .
H26B H 0.6683 0.3054 0.6827 0.043 Uiso 1 1 calc R . .
C27 C 0.7696(3) 0.2106(4) 0.6730(3) 0.0501(11) Uani 1 1 d DU . .
H27A H 0.8120 0.2451 0.7441 0.060 Uiso 1 1 calc R . .
H27B H 0.7223 0.1584 0.6659 0.060 Uiso 1 1 calc R . .
C28 C 0.8349(3) 0.1680(3) 0.6100(3) 0.0510(11) Uani 1 1 d DU . .
H28A H 0.8691 0.1208 0.6294 0.061 Uiso 1 1 calc R . .
H28B H 0.8868 0.2194 0.6225 0.061 Uiso 1 1 calc R . .
C29 C 0.7728(3) 0.1190(3) 0.4991(3) 0.0432(10) Uani 1 1 d DU . .
H29A H 0.7281 0.0617 0.4852 0.052 Uiso 1 1 calc R . .
H29B H 0.8181 0.0974 0.4596 0.052 Uiso 1 1 calc R . .
C30 C 0.7098(3) 0.1856(3) 0.4661(3) 0.0303(8) Uani 1 1 d DU . .
H30A H 0.7548 0.2372 0.4694 0.036 Uiso 1 1 calc R . .
H30B H 0.6658 0.1487 0.3958 0.036 Uiso 1 1 calc R . .
C31 C 0.3956(3) 0.2719(2) 0.5260(2) 0.0227(7) Uani 1 1 d DU . .
H31A H 0.4007 0.3411 0.5687 0.027 Uiso 1 1 calc R . .
H31B H 0.3233 0.2459 0.4911 0.027 Uiso 1 1 calc R . .
C32 C 0.4341(3) 0.2257(2) 0.5969(2) 0.0249(7) Uani 1 1 d DU . .
H32 H 0.5077 0.2487 0.6309 0.030 Uiso 1 1 calc R . .
C33 C 0.3840(3) 0.2593(3) 0.6775(3) 0.0321(9) Uani 1 1 d DU . .
H33A H 0.3995 0.3301 0.7145 0.039 Uiso 1 1 calc R . .
H33B H 0.3105 0.2409 0.6448 0.039 Uiso 1 1 calc R . .
C34 C 0.4184(3) 0.2164(3) 0.7512(3) 0.0363(9) Uani 1 1 d DU . .
H34A H 0.4903 0.2413 0.7903 0.044 Uiso 1 1 calc R . .
H34B H 0.3806 0.2364 0.7984 0.044 Uiso 1 1 calc R . .
C35 C 0.4026(3) 0.1074(3) 0.6975(3) 0.0333(9) Uani 1 1 d DU . .
H35A H 0.4302 0.0819 0.7467 0.040 Uiso 1 1 calc R . .
H35B H 0.3301 0.0820 0.6651 0.040 Uiso 1 1 calc R . .
C36 C 0.4537(3) 0.0742(3) 0.6191(3) 0.0293(8) Uani 1 1 d DU . .
H36A H 0.4398 0.0033 0.5830 0.035 Uiso 1 1 calc R . .
H36B H 0.5269 0.0944 0.6523 0.035 Uiso 1 1 calc R . .
C37 C 0.4166(3) 0.1160(2) 0.5448(2) 0.0251(7) Uani 1 1 d DU . .
H37A H 0.3443 0.0918 0.5081 0.030 Uiso 1 1 calc R . .
H37B H 0.4521 0.0943 0.4956 0.030 Uiso 1 1 calc R . .
C9 C 0.4987(2) 0.2036(2) 0.2264(2) 0.0211(7) Uani 1 1 d DU A .
P3 P 0.46633(6) 0.32448(6) 0.26367(6) 0.01951(19) Uani 1 1 d DU . .
C38 C 0.5840(2) 0.4107(2) 0.3184(2) 0.0219(7) Uani 1 1 d DU A .
H38A H 0.5657 0.4756 0.3414 0.026 Uiso 1 1 calc R . .
H38B H 0.6245 0.4051 0.3789 0.026 Uiso 1 1 calc R . .
C39 C 0.6541(3) 0.4077(2) 0.2585(2) 0.0241(7) Uani 1 1 d DU . .
H39 H 0.6122 0.3977 0.1902 0.029 Uiso 1 1 calc R A .
C40 C 0.7175(3) 0.3283(2) 0.2479(3) 0.0336(9) Uani 1 1 d DU A .
H40A H 0.6729 0.2653 0.2083 0.040 Uiso 1 1 calc R . .
H40B H 0.7538 0.3332 0.3150 0.040 Uiso 1 1 calc R . .
C41 C 0.7932(3) 0.3332(3) 0.1972(3) 0.0431(10) Uani 1 1 d DU . .
H41A H 0.8357 0.2835 0.1969 0.052 Uiso 1 1 calc R A .
H41B H 0.7569 0.3193 0.1270 0.052 Uiso 1 1 calc R . .
C42 C 0.8597(3) 0.4312(3) 0.2499(3) 0.0391(9) Uani 1 1 d DU A .
H42A H 0.9023 0.4419 0.3175 0.047 Uiso 1 1 calc R . .
H42B H 0.9040 0.4329 0.2121 0.047 Uiso 1 1 calc R . .
C43 C 0.7971(3) 0.5100(3) 0.2583(3) 0.0342(9) Uani 1 1 d DU . .
H43A H 0.7601 0.5035 0.1907 0.041 Uiso 1 1 calc R A .
H43B H 0.8414 0.5731 0.2966 0.041 Uiso 1 1 calc R . .
C44 C 0.7229(3) 0.5052(2) 0.3104(3) 0.0294(8) Uani 1 1 d DU A .
H44A H 0.6814 0.5559 0.3124 0.035 Uiso 1 1 calc R . .
H44B H 0.7606 0.5183 0.3801 0.035 Uiso 1 1 calc R . .
C45 C 0.4079(13) 0.3188(9) 0.1378(7) 0.021(2) Uani 0.621(3) 1 d PDU A 1
H45A H 0.4614 0.3130 0.1080 0.025 Uiso 0.621(3) 1 calc PR A 1
H45B H 0.3598 0.2579 0.0970 0.025 Uiso 0.621(3) 1 calc PR A 1
C46 C 0.3528(7) 0.3977(5) 0.1224(5) 0.0302(18) Uani 0.621(3) 1 d PDU A 1
H46 H 0.3012 0.4076 0.1559 0.036 Uiso 0.621(3) 1 calc PR A 1
C47 C 0.2983(6) 0.3606(5) 0.0098(5) 0.046(2) Uani 0.621(3) 1 d PDU A 1
H47A H 0.3478 0.3433 -0.0252 0.056 Uiso 0.621(3) 1 calc PR A 1
H47B H 0.2503 0.3017 -0.0143 0.056 Uiso 0.621(3) 1 calc PR A 1
C48 C 0.2417(6) 0.4336(5) -0.0171(5) 0.055(2) Uani 0.621(3) 1 d PDU A 1
H48A H 0.2120 0.4075 -0.0906 0.066 Uiso 0.621(3) 1 calc PR A 1
H48B H 0.1867 0.4456 0.0110 0.066 Uiso 0.621(3) 1 calc PR A 1
C49 C 0.3125(9) 0.5272(8) 0.0242(8) 0.057(3) Uani 0.621(3) 1 d PDU A 1
H49A H 0.3649 0.5163 -0.0074 0.069 Uiso 0.621(3) 1 calc PR A 1
H49B H 0.2749 0.5749 0.0088 0.069 Uiso 0.621(3) 1 calc PR A 1
C50 C 0.3606(8) 0.5650(6) 0.1367(8) 0.056(3) Uani 0.621(3) 1 d PDU A 1
H50A H 0.3079 0.5781 0.1679 0.067 Uiso 0.621(3) 1 calc PR A 1
H50B H 0.4061 0.6262 0.1635 0.067 Uiso 0.621(3) 1 calc PR A 1
C51 C 0.4196(8) 0.4938(7) 0.1644(6) 0.042(2) Uani 0.621(3) 1 d PDU A 1
H51A H 0.4757 0.4845 0.1377 0.050 Uiso 0.621(3) 1 calc PR A 1
H51B H 0.4483 0.5201 0.2380 0.050 Uiso 0.621(3) 1 calc PR A 1
C45A C 0.410(3) 0.3322(16) 0.1437(14) 0.026(5) Uani 0.228(4) 1 d PDU A 2
H45C H 0.4417 0.2891 0.0970 0.031 Uiso 0.228(4) 1 calc PR A 2
H45D H 0.3390 0.3028 0.1176 0.031 Uiso 0.228(4) 1 calc PR A 2
C46A C 0.4118(12) 0.4257(11) 0.1317(10) 0.023(3) Uani 0.228(4) 1 d PDU A 2
H46A H 0.4722 0.4725 0.1845 0.028 Uiso 0.228(4) 1 calc PR A 2
C47A C 0.3183(11) 0.4713(10) 0.1407(11) 0.027(3) Uani 0.228(4) 1 d PDU A 2
H47C H 0.3137 0.4857 0.2071 0.032 Uiso 0.228(4) 1 calc PR A 2
H47D H 0.2583 0.4247 0.0895 0.032 Uiso 0.228(4) 1 calc PR A 2
C48A C 0.3191(17) 0.5638(12) 0.1277(16) 0.031(5) Uani 0.228(4) 1 d PDU A 2
H48C H 0.2582 0.5911 0.1356 0.037 Uiso 0.228(4) 1 calc PR A 2
H48D H 0.3781 0.6114 0.1797 0.037 Uiso 0.228(4) 1 calc PR A 2
C49A C 0.3228(19) 0.5428(19) 0.0243(18) 0.035(5) Uani 0.228(4) 1 d PDU A 2
H49C H 0.2624 0.4975 -0.0280 0.042 Uiso 0.228(4) 1 calc PR A 2
H49D H 0.3251 0.6027 0.0166 0.042 Uiso 0.228(4) 1 calc PR A 2
C50A C 0.4161(16) 0.4992(13) 0.0141(14) 0.039(4) Uani 0.228(4) 1 d PDU A 2
H50C H 0.4761 0.5464 0.0645 0.047 Uiso 0.228(4) 1 calc PR A 2
H50D H 0.4193 0.4844 -0.0529 0.047 Uiso 0.228(4) 1 calc PR A 2
C51A C 0.4167(14) 0.4076(11) 0.0282(11) 0.035(4) Uani 0.228(4) 1 d PDU A 2
H51C H 0.4784 0.3815 0.0209 0.042 Uiso 0.228(4) 1 calc PR A 2
H51D H 0.3587 0.3591 -0.0246 0.042 Uiso 0.228(4) 1 calc PR A 2
C45B C 0.402(5) 0.332(3) 0.1452(18) 0.025(6) Uani 0.151(4) 1 d PDU A 3
H45E H 0.4508 0.3225 0.1093 0.029 Uiso 0.151(4) 1 calc PR A 3
H45F H 0.3475 0.2761 0.1045 0.029 Uiso 0.151(4) 1 calc PR A 3
C46B C 0.357(2) 0.4208(19) 0.1441(17) 0.028(5) Uani 0.151(4) 1 d PDU A 3
H46B H 0.3241 0.4429 0.1966 0.033 Uiso 0.151(4) 1 calc PR A 3
C47B C 0.434(3) 0.504(3) 0.1688(16) 0.035(6) Uani 0.151(4) 1 d PDU A 3
H47E H 0.4045 0.5635 0.1857 0.042 Uiso 0.151(4) 1 calc PR A 3
H47F H 0.4914 0.5134 0.2285 0.042 Uiso 0.151(4) 1 calc PR A 3
C48B C 0.4739(15) 0.4898(18) 0.0839(15) 0.037(5) Uani 0.151(4) 1 d PDU A 3
H48E H 0.5176 0.5495 0.1020 0.044 Uiso 0.151(4) 1 calc PR A 3
H48F H 0.5150 0.4382 0.0754 0.044 Uiso 0.151(4) 1 calc PR A 3
C49B C 0.3906(17) 0.4640(18) -0.0145(16) 0.030(5) Uani 0.151(4) 1 d PDU A 3
H49E H 0.4197 0.4499 -0.0681 0.036 Uiso 0.151(4) 1 calc PR A 3
H49F H 0.3551 0.5191 -0.0093 0.036 Uiso 0.151(4) 1 calc PR A 3
C50B C 0.3166(16) 0.3771(15) -0.0411(14) 0.033(5) Uani 0.151(4) 1 d PDU A 3
H50E H 0.3504 0.3203 -0.0529 0.040 Uiso 0.151(4) 1 calc PR A 3
H50F H 0.2609 0.3637 -0.1033 0.040 Uiso 0.151(4) 1 calc PR A 3
C51B C 0.2749(16) 0.3955(19) 0.0437(16) 0.032(5) Uani 0.151(4) 1 d PDU A 3
H51E H 0.2360 0.4486 0.0508 0.039 Uiso 0.151(4) 1 calc PR A 3
H51F H 0.2286 0.3375 0.0258 0.039 Uiso 0.151(4) 1 calc PR A 3
C1S C 0.9939(15) 0.6152(13) 1.1719(11) 0.140(8) Uani 0.50 1 d PDU B -1
H1S1 H 0.9489 0.6550 1.1506 0.209 Uiso 0.50 1 calc PR B -1
H1S2 H 1.0445 0.6556 1.2369 0.209 Uiso 0.50 1 calc PR B -1
H1S3 H 0.9551 0.5661 1.1775 0.209 Uiso 0.50 1 calc PR B -1
C2S C 1.0451(9) 0.5673(10) 1.0955(9) 0.104(5) Uani 0.50 1 d PDU B -1
H2S1 H 1.0940 0.6161 1.0992 0.125 Uiso 0.50 1 calc PR B -1
H2S2 H 1.0822 0.5197 1.1116 0.125 Uiso 0.50 1 calc PR B -1
O3S O 0.9782(8) 0.5227(8) 1.0011(7) 0.094(4) Uani 0.50 1 d PDU B -1
C4S C 1.0297(10) 0.4849(11) 0.9255(10) 0.118(5) Uani 0.50 1 d PDU B -1
H4S1 H 1.0782 0.5369 0.9341 0.142 Uiso 0.50 1 calc PR B -1
H4S2 H 1.0664 0.4339 0.9339 0.142 Uiso 0.50 1 calc PR B -1
C5S C 0.9574(11) 0.4484(11) 0.8317(9) 0.088(4) Uani 0.50 1 d PDU B -1
H5S1 H 0.9043 0.4041 0.8276 0.131 Uiso 0.50 1 calc PR B -1
H5S2 H 0.9877 0.4142 0.7809 0.131 Uiso 0.50 1 calc PR B -1
H5S3 H 0.9289 0.5011 0.8201 0.131 Uiso 0.50 1 calc PR B -1
C1T C -0.2377(4) 0.0632(3) 0.1097(3) 0.0540(12) Uani 1 1 d DU . .
H1T1 H -0.1730 0.0737 0.1019 0.081 Uiso 1 1 calc R . .
H1T2 H -0.2816 0.1039 0.0890 0.081 Uiso 1 1 calc R . .
H1T3 H -0.2686 -0.0042 0.0680 0.081 Uiso 1 1 calc R . .
C2T C -0.2224(4) 0.0875(3) 0.2145(3) 0.0516(11) Uani 1 1 d DU . .
H2T1 H -0.1964 0.1569 0.2555 0.062 Uiso 1 1 calc R . .
H2T2 H -0.2875 0.0744 0.2214 0.062 Uiso 1 1 calc R . .
O3T O -0.1537(2) 0.0345(2) 0.2521(3) 0.0589(9) Uani 1 1 d DU . .
C4T C -0.1930(4) -0.0623(4) 0.2165(4) 0.0618(13) Uani 1 1 d DU . .
H4T1 H -0.1991 -0.0980 0.1454 0.074 Uiso 1 1 calc R . .
H4T2 H -0.2605 -0.0677 0.2217 0.074 Uiso 1 1 calc R . .
C5T C -0.1251(5) -0.1036(5) 0.2770(5) 0.085(2) Uani 1 1 d DU . .
H5T1 H -0.0570 -0.0926 0.2768 0.128 Uiso 1 1 calc R . .
H5T2 H -0.1484 -0.1726 0.2483 0.128 Uiso 1 1 calc R . .
H5T3 H -0.1253 -0.0728 0.3458 0.128 Uiso 1 1 calc R . .

loop_
_atom_site_aniso_label
_atom_site_aniso_U_11
_atom_site_aniso_U_22
_atom_site_aniso_U_33
_atom_site_aniso_U_23
_atom_site_aniso_U_13
_atom_site_aniso_U_12
Fe1 0.0204(3) 0.0168(3) 0.0152(3) 0.0039(2) 0.0081(2) 0.0041(2)
N1 0.0230(15) 0.0188(14) 0.0164(13) 0.0065(10) 0.0099(11) 0.0058(10)
O1 0.0291(13) 0.0197(12) 0.0222(11) 0.0065(10) 0.0130(10) 0.0055(10)
C52 0.0226(17) 0.0187(16) 0.0208(16) 0.0026(13) 0.0059(13) 0.0012(13)
C53 0.0248(19) 0.0273(19) 0.038(2) 0.0103(16) 0.0125(16) 0.0065(15)
O2 0.0282(13) 0.0235(12) 0.0218(12) 0.0089(10) 0.0094(10) 0.0065(10)
B1 0.026(2) 0.0192(18) 0.0182(17) 0.0058(15) 0.0102(15) 0.0056(15)
C1 0.0274(19) 0.0228(17) 0.0163(15) 0.0067(13) 0.0065(13) 0.0061(14)
C2 0.0238(19) 0.0261(18) 0.0270(18) 0.0067(15) 0.0102(14) 0.0054(14)
C3 0.032(2) 0.0242(18) 0.033(2) 0.0070(16) 0.0094(16) 0.0024(15)
C4 0.041(2) 0.0225(18) 0.0213(17) 0.0032(14) 0.0104(15) 0.0096(15)
C5 0.034(2) 0.031(2) 0.0221(17) 0.0084(15) 0.0152(15) 0.0116(16)
C6 0.0279(19) 0.0265(18) 0.0199(16) 0.0087(14) 0.0084(14) 0.0048(14)
C7 0.0220(18) 0.0210(17) 0.0197(16) 0.0023(13) 0.0107(13) 0.0044(13)
P1 0.0199(4) 0.0204(4) 0.0176(4) 0.0046(3) 0.0081(3) 0.0046(3)
C10 0.0238(18) 0.0242(18) 0.0222(16) 0.0090(14) 0.0095(14) 0.0083(14)
C11 0.0254(19) 0.036(2) 0.0242(18) 0.0103(16) 0.0088(14) 0.0040(16)
C12 0.031(2) 0.035(2) 0.0257(19) 0.0045(16) 0.0036(16) 0.0048(17)
C13 0.041(2) 0.045(2) 0.027(2) 0.0086(18) 0.0023(17) 0.0001(19)
C14 0.033(2) 0.054(3) 0.0237(19) 0.0122(18) 0.0014(16) 0.0003(19)
C15 0.029(2) 0.069(3) 0.037(2) 0.020(2) 0.0068(18) 0.013(2)
C16 0.030(2) 0.045(2) 0.0286(19) 0.0062(18) 0.0089(16) 0.0120(18)
C17 0.0250(19) 0.0221(17) 0.0253(17) 0.0068(14) 0.0115(14) 0.0029(14)
C18 0.0220(18) 0.0226(17) 0.0212(16) 0.0047(14) 0.0086(13) 0.0005(14)
C19 0.0232(19) 0.039(2) 0.0281(19) 0.0155(16) 0.0118(15) 0.0100(16)
C20 0.029(2) 0.045(2) 0.034(2) 0.0149(18) 0.0182(16) 0.0147(17)
C21 0.036(2) 0.053(3) 0.039(2) 0.016(2) 0.0237(18) 0.0077(19)
C22 0.038(2) 0.046(2) 0.040(2) 0.0216(19) 0.0241(18) 0.0091(18)
C23 0.029(2) 0.033(2) 0.034(2) 0.0130(17) 0.0127(16) 0.0025(16)
C8 0.0240(18) 0.0176(16) 0.0217(16) 0.0056(13) 0.0127(13) 0.0046(13)
P2 0.0215(4) 0.0190(4) 0.0159(4) 0.0059(3) 0.0083(3) 0.0052(3)
C24 0.0227(18) 0.0249(18) 0.0225(17) 0.0075(14) 0.0063(13) 0.0017(14)
C25 0.0237(18) 0.0276(19) 0.0269(18) 0.0119(15) 0.0075(14) 0.0051(14)
C26 0.030(2) 0.047(2) 0.0277(19) 0.0170(18) 0.0054(16) 0.0059(17)
C27 0.039(2) 0.073(3) 0.049(3) 0.042(2) 0.007(2) 0.010(2)
C28 0.035(2) 0.061(3) 0.070(3) 0.044(3) 0.013(2) 0.016(2)
C29 0.030(2) 0.037(2) 0.069(3) 0.028(2) 0.019(2) 0.0105(18)
C30 0.027(2) 0.030(2) 0.035(2) 0.0136(16) 0.0125(16) 0.0030(15)
C31 0.0266(19) 0.0225(17) 0.0203(16) 0.0067(14) 0.0134(14) 0.0099(14)
C32 0.031(2) 0.0273(18) 0.0200(16) 0.0106(14) 0.0128(14) 0.0086(15)
C33 0.047(2) 0.031(2) 0.0273(19) 0.0139(16) 0.0216(17) 0.0186(17)
C34 0.051(3) 0.041(2) 0.0276(19) 0.0183(17) 0.0223(18) 0.0170(19)
C35 0.040(2) 0.040(2) 0.032(2) 0.0220(18) 0.0206(17) 0.0165(18)
C36 0.033(2) 0.031(2) 0.034(2) 0.0189(16) 0.0180(16) 0.0113(16)
C37 0.0294(19) 0.0254(18) 0.0230(17) 0.0089(14) 0.0145(14) 0.0087(15)
C9 0.0246(18) 0.0173(15) 0.0212(16) 0.0047(13) 0.0128(13) 0.0053(13)
P3 0.0227(5) 0.0192(4) 0.0162(4) 0.0056(3) 0.0090(3) 0.0042(3)
C38 0.0264(18) 0.0191(16) 0.0192(16) 0.0048(13) 0.0113(13) 0.0061(13)
C39 0.0247(18) 0.0273(18) 0.0213(17) 0.0091(14) 0.0112(14) 0.0059(14)
C40 0.034(2) 0.0213(18) 0.048(2) 0.0093(17) 0.0254(18) 0.0075(15)
C41 0.042(3) 0.031(2) 0.055(3) 0.0067(19) 0.033(2) 0.0077(18)
C42 0.040(2) 0.035(2) 0.048(2) 0.0126(19) 0.0302(19) 0.0058(17)
C43 0.041(2) 0.034(2) 0.035(2) 0.0149(17) 0.0229(18) 0.0047(17)
C44 0.034(2) 0.0228(18) 0.038(2) 0.0122(16) 0.0226(17) 0.0067(15)
C45 0.022(5) 0.021(4) 0.014(3) 0.001(3) 0.009(3) 0.007(4)
C46 0.036(4) 0.031(4) 0.025(3) 0.013(3) 0.010(3) 0.009(3)
C47 0.064(5) 0.034(4) 0.030(4) 0.014(3) 0.002(3) 0.005(3)
C48 0.077(5) 0.046(4) 0.033(4) 0.021(3) 0.000(3) 0.011(4)
C49 0.084(7) 0.042(5) 0.049(5) 0.031(4) 0.010(5) 0.014(4)
C50 0.069(7) 0.032(4) 0.051(4) 0.019(4) -0.001(5) 0.005(4)
C51 0.046(5) 0.034(4) 0.041(4) 0.017(4) 0.007(3) 0.007(4)
C45A 0.037(12) 0.023(9) 0.013(7) 0.003(7) 0.011(6) 0.012(8)
C46A 0.026(8) 0.026(7) 0.014(6) 0.008(5) 0.004(6) 0.012(6)
C47A 0.044(8) 0.025(7) 0.022(6) 0.014(5) 0.019(6) 0.016(6)
C48A 0.052(13) 0.022(8) 0.030(9) 0.013(7) 0.027(9) 0.018(8)
C49A 0.055(10) 0.036(10) 0.027(9) 0.024(8) 0.015(8) 0.019(8)
C50A 0.057(10) 0.049(10) 0.030(9) 0.026(8) 0.026(8) 0.022(8)
C51A 0.043(9) 0.046(8) 0.037(8) 0.024(7) 0.031(7) 0.029(7)
C45B 0.035(13) 0.022(10) 0.016(8) 0.007(9) 0.009(7) 0.000(10)
C46B 0.031(11) 0.034(10) 0.022(8) 0.014(8) 0.011(8) 0.013(8)
C47B 0.049(13) 0.030(11) 0.033(9) 0.025(10) 0.007(9) 0.006(10)
C48B 0.037(11) 0.042(11) 0.038(10) 0.024(9) 0.011(7) 0.010(8)
C49B 0.033(11) 0.041(11) 0.030(9) 0.021(9) 0.021(8) 0.024(8)
C50B 0.042(11) 0.037(10) 0.020(8) 0.008(8) 0.015(8) 0.016(8)
C51B 0.033(10) 0.040(12) 0.029(10) 0.016(8) 0.015(7) 0.014(8)
C1S 0.19(2) 0.134(17) 0.080(9) 0.041(10) 0.042(11) -0.048(13)
C2S 0.072(9) 0.061(8) 0.111(8) 0.009(8) -0.018(6) -0.003(7)
O3S 0.090(9) 0.139(10) 0.067(4) 0.083(6) -0.007(5) -0.034(6)
C4S 0.089(10) 0.075(10) 0.127(9) 0.007(9) 0.009(7) -0.015(8)
C5S 0.095(10) 0.114(12) 0.085(7) 0.075(8) 0.030(7) -0.004(8)
C1T 0.061(3) 0.049(3) 0.048(3) 0.012(2) 0.026(2) 0.020(2)
C2T 0.043(3) 0.056(3) 0.048(3) 0.017(2) 0.012(2) 0.015(2)
O3T 0.048(2) 0.065(2) 0.067(2) 0.0328(19) 0.0181(17) 0.0142(17)
C4T 0.073(4) 0.063(3) 0.062(3) 0.025(3) 0.042(3) 0.012(3)
C5T 0.101(5) 0.093(5) 0.115(5) 0.070(4) 0.071(4) 0.053(4)

loop_
_atom_type_symbol
_atom_type_description
_atom_type_scat_dispersion_real
_atom_type_scat_dispersion_imag
_atom_type_scat_source
C C 0.0181 0.0091 'International Tables Vol C Tables 4.2.6.8 and 6.1.1.4'
H H 0.0000 0.0000 'International Tables Vol C Tables 4.2.6.8 and 6.1.1.4'
B B 0.0090 0.0039 'International Tables Vol C Tables 4.2.6.8 and 6.1.1.4'
N N 0.0311 0.0180 'International Tables Vol C Tables 4.2.6.8 and 6.1.1.4'
O O 0.0492 0.0322 'International Tables Vol C Tables 4.2.6.8 and 6.1.1.4'
P P 0.2955 0.4335 'International Tables Vol C Tables 4.2.6.8 and 6.1.1.4'
Fe Fe -1.1336 3.1974 'International Tables Vol C Tables 4.2.6.8 and 6.1.1.4'

loop_
_geom_angle_atom_site_label_1
_geom_angle_atom_site_label_2
_geom_angle_atom_site_label_3
_geom_angle
_geom_angle_site_symmetry_1
N1 Fe1 O1 86.93(10) .
N1 Fe1 O2 86.91(10) .
O1 Fe1 O2 63.13(9) .
N1 Fe1 P2 91.85(8) .
O1 Fe1 P2 102.56(7) .
O2 Fe1 P2 165.68(7) .
N1 Fe1 P3 93.87(8) .
O1 Fe1 P3 166.66(7) .
O2 Fe1 P3 103.59(7) .
P2 Fe1 P3 90.73(3) .
N1 Fe1 P1 176.00(8) .
O1 Fe1 P1 89.07(7) .
O2 Fe1 P1 91.30(7) .
P2 Fe1 P1 89.00(3) .
P3 Fe1 P1 90.03(3) .
N1 Fe1 C52 86.80(11) .
O1 Fe1 C52 31.33(10) .
O2 Fe1 C52 31.81(10) .
P2 Fe1 C52 133.89(9) .
P3 Fe1 C52 135.37(9) .
P1 Fe1 C52 89.79(8) .
N1 N1 Fe1 174.9(3) 2_666
C52 O1 Fe1 89.61(19) .
O1 C52 O2 118.4(3) .
O1 C52 C53 120.8(3) .
O2 C52 C53 120.8(3) .
O1 C52 Fe1 59.06(17) .
O2 C52 Fe1 59.38(17) .
C53 C52 Fe1 178.5(3) .
C52 C53 H53A 109.5 .
C52 C53 H53B 109.5 .
H53A C53 H53B 109.5 .
C52 C53 H53C 109.5 .
H53A C53 H53C 109.5 .
H53B C53 H53C 109.5 .
C52 O2 Fe1 88.82(19) .
C1 B1 C8 107.1(3) .
C1 B1 C7 106.9(3) .
C8 B1 C7 110.9(3) .
C1 B1 C9 111.2(3) .
C8 B1 C9 109.1(3) .
C7 B1 C9 111.5(3) .
C6 C1 C2 115.3(3) .
C6 C1 B1 124.5(3) .
C2 C1 B1 120.2(3) .
C3 C2 C1 123.2(3) .
C3 C2 H2 118.4 .
C1 C2 H2 118.4 .
C2 C3 C4 119.4(3) .
C2 C3 H3 120.3 .
C4 C3 H3 120.3 .
C5 C4 C3 119.3(3) .
C5 C4 H4 120.4 .
C3 C4 H4 120.4 .
C4 C5 C6 120.2(3) .
C4 C5 H5 119.9 .
C6 C5 H5 119.9 .
C5 C6 C1 122.6(3) .
C5 C6 H6 118.7 .
C1 C6 H6 118.7 .
B1 C7 P1 114.4(2) .
B1 C7 H7A 108.7 .
P1 C7 H7A 108.7 .
B1 C7 H7B 108.7 .
P1 C7 H7B 108.7 .
H7A C7 H7B 107.6 .
C7 P1 C10 108.17(15) .
C7 P1 C17 99.88(15) .
C10 P1 C17 104.12(16) .
C7 P1 Fe1 113.69(11) .
C10 P1 Fe1 111.05(11) .
C17 P1 Fe1 118.82(11) .
C11 C10 P1 122.7(2) .
C11 C10 H10A 106.7 .
P1 C10 H10A 106.7 .
C11 C10 H10B 106.7 .
P1 C10 H10B 106.7 .
H10A C10 H10B 106.6 .
C12 C11 C16 108.9(3) .
C12 C11 C10 113.8(3) .
C16 C11 C10 108.3(3) .
C12 C11 H11 108.6 .
C16 C11 H11 108.6 .
C10 C11 H11 108.6 .
C11 C12 C13 113.7(3) .
C11 C12 H12A 108.8 .
C13 C12 H12A 108.8 .
C11 C12 H12B 108.8 .
C13 C12 H12B 108.8 .
H12A C12 H12B 107.7 .
C14 C13 C12 111.3(3) .
C14 C13 H13A 109.4 .
C12 C13 H13A 109.4 .
C14 C13 H13B 109.4 .
C12 C13 H13B 109.4 .
H13A C13 H13B 108.0 .
C13 C14 C15 110.5(3) .
C13 C14 H14A 109.5 .
C15 C14 H14A 109.5 .
C13 C14 H14B 109.5 .
C15 C14 H14B 109.5 .
H14A C14 H14B 108.1 .
C14 C15 C16 111.0(3) .
C14 C15 H15A 109.4 .
C16 C15 H15A 109.4 .
C14 C15 H15B 109.4 .
C16 C15 H15B 109.4 .
H15A C15 H15B 108.0 .
C11 C16 C15 113.7(3) .
C11 C16 H16A 108.8 .
C15 C16 H16A 108.8 .
C11 C16 H16B 108.8 .
C15 C16 H16B 108.8 .
H16A C16 H16B 107.7 .
C18 C17 P1 122.6(2) .
C18 C17 H17A 106.7 .
P1 C17 H17A 106.7 .
C18 C17 H17B 106.7 .
P1 C17 H17B 106.7 .
H17A C17 H17B 106.6 .
C23 C18 C19 108.7(3) .
C23 C18 C17 109.6(3) .
C19 C18 C17 114.1(3) .
C23 C18 H18 108.1 .
C19 C18 H18 108.1 .
C17 C18 H18 108.1 .
C18 C19 C20 110.3(3) .
C18 C19 H19A 109.6 .
C20 C19 H19A 109.6 .
C18 C19 H19B 109.6 .
C20 C19 H19B 109.6 .
H19A C19 H19B 108.1 .
C21 C20 C19 111.4(3) .
C21 C20 H20A 109.3 .
C19 C20 H20A 109.3 .
C21 C20 H20B 109.3 .
C19 C20 H20B 109.3 .
H20A C20 H20B 108.0 .
C22 C21 C20 111.9(3) .
C22 C21 H21A 109.2 .
C20 C21 H21A 109.2 .
C22 C21 H21B 109.2 .
C20 C21 H21B 109.2 .
H21A C21 H21B 107.9 .
C21 C22 C23 111.0(3) .
C21 C22 H22A 109.4 .
C23 C22 H22A 109.4 .
C21 C22 H22B 109.4 .
C23 C22 H22B 109.4 .
H22A C22 H22B 108.0 .
C22 C23 C18 111.5(3) .
C22 C23 H23A 109.3 .
C18 C23 H23A 109.3 .
C22 C23 H23B 109.3 .
C18 C23 H23B 109.3 .
H23A C23 H23B 108.0 .
B1 C8 P2 113.9(2) .
B1 C8 H8A 108.8 .
P2 C8 H8A 108.8 .
B1 C8 H8B 108.8 .
P2 C8 H8B 108.8 .
H8A C8 H8B 107.7 .
C8 P2 C31 111.04(15) .
C8 P2 C24 105.53(15) .
C31 P2 C24 103.23(15) .
C8 P2 Fe1 115.72(11) .
C31 P2 Fe1 106.08(11) .
C24 P2 Fe1 114.61(11) .
C25 C24 P2 119.4(2) .
C25 C24 H24A 107.5 .
P2 C24 H24A 107.5 .
C25 C24 H24B 107.5 .
P2 C24 H24B 107.5 .
H24A C24 H24B 107.0 .
C30 C25 C26 109.8(3) .
C30 C25 C24 112.1(3) .
C26 C25 C24 111.6(3) .
C30 C25 H25 107.7 .
C26 C25 H25 107.7 .
C24 C25 H25 107.7 .
C27 C26 C25 111.8(3) .
C27 C26 H26A 109.3 .
C25 C26 H26A 109.3 .
C27 C26 H26B 109.3 .
C25 C26 H26B 109.3 .
H26A C26 H26B 107.9 .
C28 C27 C26 111.0(3) .
C28 C27 H27A 109.4 .
C26 C27 H27A 109.4 .
C28 C27 H27B 109.4 .
C26 C27 H27B 109.4 .
H27A C27 H27B 108.0 .
C27 C28 C29 111.0(3) .
C27 C28 H28A 109.4 .
C29 C28 H28A 109.4 .
C27 C28 H28B 109.4 .
C29 C28 H28B 109.4 .
H28A C28 H28B 108.0 .
C28 C29 C30 112.2(3) .
C28 C29 H29A 109.2 .
C30 C29 H29A 109.2 .
C28 C29 H29B 109.2 .
C30 C29 H29B 109.2 .
H29A C29 H29B 107.9 .
C25 C30 C29 112.5(3) .
C25 C30 H30A 109.1 .
C29 C30 H30A 109.1 .
C25 C30 H30B 109.1 .
C29 C30 H30B 109.1 .
H30A C30 H30B 107.8 .
C32 C31 P2 123.0(2) .
C32 C31 H31A 106.6 .
P2 C31 H31A 106.6 .
C32 C31 H31B 106.6 .
P2 C31 H31B 106.6 .
H31A C31 H31B 106.5 .
C37 C32 C31 114.1(3) .
C37 C32 C33 109.2(3) .
C31 C32 C33 109.3(3) .
C37 C32 H32 108.0 .
C31 C32 H32 108.0 .
C33 C32 H32 108.0 .
C34 C33 C32 112.5(3) .
C34 C33 H33A 109.1 .
C32 C33 H33A 109.1 .
C34 C33 H33B 109.1 .
C32 C33 H33B 109.1 .
H33A C33 H33B 107.8 .
C35 C34 C33 111.3(3) .
C35 C34 H34A 109.4 .
C33 C34 H34A 109.4 .
C35 C34 H34B 109.4 .
C33 C34 H34B 109.4 .
H34A C34 H34B 108.0 .
C36 C35 C34 110.8(3) .
C36 C35 H35A 109.5 .
C34 C35 H35A 109.5 .
C36 C35 H35B 109.5 .
C34 C35 H35B 109.5 .
H35A C35 H35B 108.1 .
C35 C36 C37 111.0(3) .
C35 C36 H36A 109.4 .
C37 C36 H36A 109.4 .
C35 C36 H36B 109.4 .
C37 C36 H36B 109.4 .
H36A C36 H36B 108.0 .
C36 C37 C32 111.7(3) .
C36 C37 H37A 109.3 .
C32 C37 H37A 109.3 .
C36 C37 H37B 109.3 .
C32 C37 H37B 109.3 .
H37A C37 H37B 107.9 .
B1 C9 P3 113.6(2) .
C9 P3 C38 107.73(15) .
C9 P3 C45B 105.5(9) .
C38 P3 C45B 103(2) .
C9 P3 C45 98.9(3) .
C38 P3 C45 104.2(6) .
C45B P3 C45 6.8(13) .
C9 P3 C45A 104.3(7) .
C38 P3 C45A 100.3(12) .
C45B P3 C45A 4(3) .
C45 P3 C45A 5.8(9) .
C9 P3 Fe1 114.32(11) .
C38 P3 Fe1 111.38(10) .
C45B P3 Fe1 113.8(19) .
C45 P3 Fe1 118.9(5) .
C45A P3 Fe1 117.5(12) .
C39 C38 P3 122.2(2) .
C39 C38 H38A 106.8 .
P3 C38 H38A 106.8 .
C39 C38 H38B 106.8 .
P3 C38 H38B 106.8 .
H38A C38 H38B 106.6 .
C40 C39 C44 109.5(3) .
C40 C39 C38 113.7(3) .
C44 C39 C38 108.5(3) .
C40 C39 H39 108.3 .
C44 C39 H39 108.3 .
C38 C39 H39 108.3 .
C39 C40 C41 112.5(3) .
C39 C40 H40A 109.1 .
C41 C40 H40A 109.1 .
C39 C40 H40B 109.1 .
C41 C40 H40B 109.1 .
H40A C40 H40B 107.8 .
C42 C41 C40 112.1(3) .
C42 C41 H41A 109.2 .
C40 C41 H41A 109.2 .
C42 C41 H41B 109.2 .
C40 C41 H41B 109.2 .
H41A C41 H41B 107.9 .
C43 C42 C41 110.8(3) .
C43 C42 H42A 109.5 .
C41 C42 H42A 109.5 .
C43 C42 H42B 109.5 .
C41 C42 H42B 109.5 .
H42A C42 H42B 108.1 .
C42 C43 C44 110.7(3) .
C42 C43 H43A 109.5 .
C44 C43 H43A 109.5 .
C42 C43 H43B 109.5 .
C44 C43 H43B 109.5 .
H43A C43 H43B 108.1 .
C43 C44 C39 113.0(3) .
C43 C44 H44A 109.0 .
C39 C44 H44A 109.0 .
C43 C44 H44B 109.0 .
C39 C44 H44B 109.0 .
H44A C44 H44B 107.8 .
C46 C45 P3 122.0(7) .
C46 C45 H45A 106.8 .
P3 C45 H45A 106.8 .
C46 C45 H45B 106.8 .
P3 C45 H45B 106.8 .
H45A C45 H45B 106.7 .
C51 C46 C45 114.5(8) .
C51 C46 C47 110.5(6) .
C45 C46 C47 107.4(6) .
C51 C46 H46 108.1 .
C45 C46 H46 108.1 .
C47 C46 H46 108.1 .
C48 C47 C46 113.2(6) .
C48 C47 H47A 108.9 .
C46 C47 H47A 108.9 .
C48 C47 H47B 108.9 .
C46 C47 H47B 108.9 .
H47A C47 H47B 107.7 .
C49 C48 C47 110.2(7) .
C49 C48 H48A 109.6 .
C47 C48 H48A 109.6 .
C49 C48 H48B 109.6 .
C47 C48 H48B 109.6 .
H48A C48 H48B 108.1 .
C50 C49 C48 109.3(7) .
C50 C49 H49A 109.8 .
C48 C49 H49A 109.8 .
C50 C49 H49B 109.8 .
C48 C49 H49B 109.8 .
H49A C49 H49B 108.3 .
C49 C50 C51 111.8(7) .
C49 C50 H50A 109.3 .
C51 C50 H50A 109.3 .
C49 C50 H50B 109.3 .
C51 C50 H50B 109.3 .
H50A C50 H50B 107.9 .
C46 C51 C50 111.0(7) .
C46 C51 H51A 109.4 .
C50 C51 H51A 109.4 .
C46 C51 H51B 109.4 .
C50 C51 H51B 109.4 .
H51A C51 H51B 108.0 .
C46A C45A P3 124.9(15) .
C46A C45A H45C 106.1 .
P3 C45A H45C 106.1 .
C46A C45A H45D 106.1 .
P3 C45A H45D 106.1 .
H45C C45A H45D 106.3 .
C47A C46A C45A 112.6(17) .
C47A C46A C51A 106.7(10) .
C45A C46A C51A 111.2(12) .
C47A C46A H46A 108.8 .
C45A C46A H46A 108.8 .
C51A C46A H46A 108.8 .
C46A C47A C48A 112.7(12) .
C46A C47A H47C 109.0 .
C48A C47A H47C 109.0 .
C46A C47A H47D 109.0 .
C48A C47A H47D 109.0 .
H47C C47A H47D 107.8 .
C49A C48A C47A 110.1(14) .
C49A C48A H48C 109.6 .
C47A C48A H48C 109.6 .
C49A C48A H48D 109.6 .
C47A C48A H48D 109.6 .
H48C C48A H48D 108.2 .
C50A C49A C48A 108.2(15) .
C50A C49A H49C 110.1 .
C48A C49A H49C 110.1 .
C50A C49A H49D 110.1 .
C48A C49A H49D 110.1 .
H49C C49A H49D 108.4 .
C49A C50A C51A 111.7(14) .
C49A C50A H50C 109.3 .
C51A C50A H50C 109.3 .
C49A C50A H50D 109.3 .
C51A C50A H50D 109.3 .
H50C C50A H50D 107.9 .
C50A C51A C46A 112.0(11) .
C50A C51A H51C 109.2 .
C46A C51A H51C 109.2 .
C50A C51A H51D 109.2 .
C46A C51A H51D 109.2 .
H51C C51A H51D 107.9 .
C46B C45B P3 121.8(18) .
C46B C45B H45E 106.9 .
P3 C45B H45E 106.9 .
C46B C45B H45F 106.9 .
P3 C45B H45F 106.9 .
H45E C45B H45F 106.7 .
C47B C46B C51B 110.1(15) .
C47B C46B C45B 113(2) .
C51B C46B C45B 111.1(15) .
C47B C46B H46B 107.5 .
C51B C46B H46B 107.5 .
C45B C46B H46B 107.5 .
C48B C47B C46B 113.6(18) .
C48B C47B H47E 108.8 .
C46B C47B H47E 108.8 .
C48B C47B H47F 108.8 .
C46B C47B H47F 108.8 .
H47E C47B H47F 107.7 .
C49B C48B C47B 112.6(16) .
C49B C48B H48E 109.1 .
C47B C48B H48E 109.1 .
C49B C48B H48F 109.1 .
C47B C48B H48F 109.1 .
H48E C48B H48F 107.8 .
C48B C49B C50B 110.9(16) .
C48B C49B H49E 109.5 .
C50B C49B H49E 109.5 .
C48B C49B H49F 109.5 .
C50B C49B H49F 109.5 .
H49E C49B H49F 108.0 .
C49B C50B C51B 110.2(15) .
C49B C50B H50E 109.6 .
C51B C50B H50E 109.6 .
C49B C50B H50F 109.6 .
C51B C50B H50F 109.6 .
H50E C50B H50F 108.1 .
C46B C51B C50B 113.1(15) .
C46B C51B H51E 108.9 .
C50B C51B H51E 108.9 .
C46B C51B H51F 108.9 .
C50B C51B H51F 108.9 .
H51E C51B H51F 107.8 .
O3S C2S C1S 111.8(12) .
O3S C2S H2S1 109.3 .
C1S C2S H2S1 109.3 .
O3S C2S H2S2 109.3 .
C1S C2S H2S2 109.3 .
H2S1 C2S H2S2 107.9 .
C2S O3S C4S 111.5(11) .
C5S C4S O3S 107.9(12) .
C5S C4S H4S1 110.1 .
O3S C4S H4S1 110.1 .
C5S C4S H4S2 110.1 .
O3S C4S H4S2 110.1 .
H4S1 C4S H4S2 108.4 .
C2T C1T H1T1 109.5 .
C2T C1T H1T2 109.5 .
H1T1 C1T H1T2 109.5 .
C2T C1T H1T3 109.5 .
H1T1 C1T H1T3 109.5 .
H1T2 C1T H1T3 109.5 .
O3T C2T C1T 112.7(4) .
O3T C2T H2T1 109.0 .
C1T C2T H2T1 109.0 .
O3T C2T H2T2 109.0 .
C1T C2T H2T2 109.0 .
H2T1 C2T H2T2 107.8 .
C4T O3T C2T 114.2(4) .
O3T C4T C5T 109.1(5) .
O3T C4T H4T1 109.9 .
C5T C4T H4T1 109.9 .
O3T C4T H4T2 109.9 .
C5T C4T H4T2 109.9 .
H4T1 C4T H4T2 108.3 .
C4T C5T H5T1 109.5 .
C4T C5T H5T2 109.5 .
H5T1 C5T H5T2 109.5 .
C4T C5T H5T3 109.5 .
H5T1 C5T H5T3 109.5 .
H5T2 C5T H5T3 109.5 .

loop_
_geom_bond_atom_site_label_1
_geom_bond_atom_site_label_2
_geom_bond_distance
_geom_bond_site_symmetry_2
Fe1 N1 1.874(3) .
Fe1 O1 2.076(2) .
Fe1 O2 2.083(2) .
Fe1 P2 2.2319(9) .
Fe1 P3 2.2361(9) .
Fe1 P1 2.2848(10) .
Fe1 C52 2.420(3) .
N1 N1 1.120(5) 2_666
O1 C52 1.258(4) .
C52 O2 1.276(4) .
C52 C53 1.510(5) .
C53 H53A 0.9800 .
C53 H53B 0.9800 .
C53 H53C 0.9800 .
B1 C1 1.646(5) .
B1 C8 1.659(5) .
B1 C7 1.662(5) .
B1 C9 1.665(5) .
C1 C6 1.398(4) .
C1 C2 1.405(5) .
C2 C3 1.390(5) .
C2 H2 0.9500 .
C3 C4 1.390(5) .
C3 H3 0.9500 .
C4 C5 1.384(5) .
C4 H4 0.9500 .
C5 C6 1.393(5) .
C5 H5 0.9500 .
C6 H6 0.9500 .
C7 P1 1.822(3) .
C7 H7A 0.9900 .
C7 H7B 0.9900 .
P1 C10 1.845(3) .
P1 C17 1.862(3) .
C10 C11 1.537(4) .
C10 H10A 0.9900 .
C10 H10B 0.9900 .
C11 C12 1.517(5) .
C11 C16 1.526(5) .
C11 H11 1.0000 .
C12 C13 1.528(5) .
C12 H12A 0.9900 .
C12 H12B 0.9900 .
C13 C14 1.514(5) .
C13 H13A 0.9900 .
C13 H13B 0.9900 .
C14 C15 1.524(5) .
C14 H14A 0.9900 .
C14 H14B 0.9900 .
C15 C16 1.527(5) .
C15 H15A 0.9900 .
C15 H15B 0.9900 .
C16 H16A 0.9900 .
C16 H16B 0.9900 .
C17 C18 1.542(4) .
C17 H17A 0.9900 .
C17 H17B 0.9900 .
C18 C23 1.533(5) .
C18 C19 1.535(4) .
C18 H18 1.0000 .
C19 C20 1.536(4) .
C19 H19A 0.9900 .
C19 H19B 0.9900 .
C20 C21 1.520(5) .
C20 H20A 0.9900 .
C20 H20B 0.9900 .
C21 C22 1.515(5) .
C21 H21A 0.9900 .
C21 H21B 0.9900 .
C22 C23 1.533(5) .
C22 H22A 0.9900 .
C22 H22B 0.9900 .
C23 H23A 0.9900 .
C23 H23B 0.9900 .
C8 P2 1.824(3) .
C8 H8A 0.9900 .
C8 H8B 0.9900 .
P2 C31 1.839(3) .
P2 C24 1.846(3) .
C24 C25 1.556(4) .
C24 H24A 0.9900 .
C24 H24B 0.9900 .
C25 C30 1.529(5) .
C25 C26 1.531(5) .
C25 H25 1.0000 .
C26 C27 1.523(5) .
C26 H26A 0.9900 .
C26 H26B 0.9900 .
C27 C28 1.516(6) .
C27 H27A 0.9900 .
C27 H27B 0.9900 .
C28 C29 1.526(6) .
C28 H28A 0.9900 .
C28 H28B 0.9900 .
C29 C30 1.531(5) .
C29 H29A 0.9900 .
C29 H29B 0.9900 .
C30 H30A 0.9900 .
C30 H30B 0.9900 .
C31 C32 1.537(4) .
C31 H31A 0.9900 .
C31 H31B 0.9900 .
C32 C37 1.531(4) .
C32 C33 1.539(4) .
C32 H32 1.0000 .
C33 C34 1.525(5) .
C33 H33A 0.9900 .
C33 H33B 0.9900 .
C34 C35 1.524(5) .
C34 H34A 0.9900 .
C34 H34B 0.9900 .
C35 C36 1.521(4) .
C35 H35A 0.9900 .
C35 H35B 0.9900 .
C36 C37 1.526(4) .
C36 H36A 0.9900 .
C36 H36B 0.9900 .
C37 H37A 0.9900 .
C37 H37B 0.9900 .
C9 P3 1.835(3) .
P3 C38 1.850(3) .
P3 C45B 1.856(14) .
P3 C45 1.857(7) .
P3 C45A 1.862(13) .
C38 C39 1.546(4) .
C38 H38A 0.9900 .
C38 H38B 0.9900 .
C39 C40 1.526(4) .
C39 C44 1.535(4) .
C39 H39 1.0000 .
C40 C41 1.531(5) .
C40 H40A 0.9900 .
C40 H40B 0.9900 .
C41 C42 1.525(5) .
C41 H41A 0.9900 .
C41 H41B 0.9900 .
C42 C43 1.514(5) .
C42 H42A 0.9900 .
C42 H42B 0.9900 .
C43 C44 1.529(5) .
C43 H43A 0.9900 .
C43 H43B 0.9900 .
C44 H44A 0.9900 .
C44 H44B 0.9900 .
C45 C46 1.533(9) .
C45 H45A 0.9900 .
C45 H45B 0.9900 .
C46 C51 1.525(8) .
C46 C47 1.535(8) .
C46 H46 1.0000 .
C47 C48 1.531(8) .
C47 H47A 0.9900 .
C47 H47B 0.9900 .
C48 C49 1.524(11) .
C48 H48A 0.9900 .
C48 H48B 0.9900 .
C49 C50 1.521(10) .
C49 H49A 0.9900 .
C49 H49B 0.9900 .
C50 C51 1.528(11) .
C50 H50A 0.9900 .
C50 H50B 0.9900 .
C51 H51A 0.9900 .
C51 H51B 0.9900 .
C45A C46A 1.543(15) .
C45A H45C 0.9900 .
C45A H45D 0.9900 .
C46A C47A 1.534(12) .
C46A C51A 1.546(12) .
C46A H46A 1.0000 .
C47A C48A 1.535(13) .
C47A H47C 0.9900 .
C47A H47D 0.9900 .
C48A C49A 1.528(13) .
C48A H48C 0.9900 .
C48A H48D 0.9900 .
C49A C50A 1.520(14) .
C49A H49C 0.9900 .
C49A H49D 0.9900 .
C50A C51A 1.530(13) .
C50A H50C 0.9900 .
C50A H50D 0.9900 .
C51A H51C 0.9900 .
C51A H51D 0.9900 .
C45B C46B 1.545(16) .
C45B H45E 0.9900 .
C45B H45F 0.9900 .
C46B C47B 1.525(14) .
C46B C51B 1.531(13) .
C46B H46B 1.0000 .
C47B C48B 1.525(15) .
C47B H47E 0.9900 .
C47B H47F 0.9900 .
C48B C49B 1.520(14) .
C48B H48E 0.9900 .
C48B H48F 0.9900 .
C49B C50B 1.523(14) .
C49B H49E 0.9900 .
C49B H49F 0.9900 .
C50B C51B 1.532(14) .
C50B H50E 0.9900 .
C50B H50F 0.9900 .
C51B H51E 0.9900 .
C51B H51F 0.9900 .
C1S C2S 1.521(13) .
C1S H1S1 0.9800 .
C1S H1S2 0.9800 .
C1S H1S3 0.9800 .
C2S O3S 1.359(12) .
C2S H2S1 0.9900 .
C2S H2S2 0.9900 .
O3S C4S 1.494(13) .
C4S C5S 1.384(13) .
C4S H4S1 0.9900 .
C4S H4S2 0.9900 .
C5S H5S1 0.9800 .
C5S H5S2 0.9800 .
C5S H5S3 0.9800 .
C1T C2T 1.465(6) .
C1T H1T1 0.9800 .
C1T H1T2 0.9800 .
C1T H1T3 0.9800 .
C2T O3T 1.439(5) .
C2T H2T1 0.9900 .
C2T H2T2 0.9900 .
O3T C4T 1.404(6) .
C4T C5T 1.491(7) .
C4T H4T1 0.9900 .
C4T H4T2 0.9900 .
C5T H5T1 0.9800 .
C5T H5T2 0.9800 .
C5T H5T3 0.9800 .
